data_7013489
loop_
_publ_author_name
'Brym, Markus'
'Jones, Cameron'

_publ_section_title
;
 Synthesis, characterisation and reactivity of the first
 diphosphaalkyneElectronic supplementary information (ESI) available:
 Synthesis of compounds 1, 2, 3 and 5. See
 http://www.rsc.org/suppdata/dt/b3/b309061b/
;
_journal_issue 19
_journal_name_full 'Dalton Transactions'
_journal_page_first 3665
_journal_paper_doi 10.1039/b309061b
_journal_year 2003
_chemical_formula_sum 'C98 H82 O P6 Pt2'
_chemical_formula_weight 1851.64
_space_group_IT_number 15
_symmetry_cell_setting monoclinic
_symmetry_space_group_name_Hall '-C 2yc'
_symmetry_space_group_name_H-M 'C 1 2/c 1'
_atom_sites_solution_hydrogens geom
_atom_sites_solution_primary direct
_atom_sites_solution_secondary difmap
_audit_creation_method SHELXL-97
_cell_angle_alpha 90.00
_cell_angle_beta 105.04(3)
_cell_angle_gamma 90.00
_cell_formula_units_Z 4
_cell_length_a 24.329(5)
_cell_length_b 26.421(5)
_cell_length_c 13.270(3)
_cell_measurement_temperature 150(2)
_cell_volume 8238(3)
_computing_structure_refinement 'SHELXL-97 (Sheldrick, 1997)'
_computing_structure_solution 'SHELXS-97 (Sheldrick, 1990)'
_diffrn_ambient_temperature 150(2)
_diffrn_measured_fraction_theta_full 0.986
_diffrn_measured_fraction_theta_max 0.986
_diffrn_measurement_device_type 'Nonius Kappa CCD'
_diffrn_radiation_monochromator graphite
_diffrn_radiation_source 'fine-focus sealed tube'
_diffrn_radiation_type MoK\a
_diffrn_radiation_wavelength 0.71073
_diffrn_reflns_av_R_equivalents 0.1172
_diffrn_reflns_av_sigmaI/netI 0.1041
_diffrn_reflns_limit_h_max 29
_diffrn_reflns_limit_h_min -29
_diffrn_reflns_limit_k_max 31
_diffrn_reflns_limit_k_min -31
_diffrn_reflns_limit_l_max 15
_diffrn_reflns_limit_l_min -15
_diffrn_reflns_number 24581
_diffrn_reflns_theta_full 25.39
_diffrn_reflns_theta_max 25.39
_diffrn_reflns_theta_min 3.06
_exptl_absorpt_coefficient_mu 3.558
_exptl_absorpt_correction_T_max 0.794
_exptl_absorpt_correction_T_min 0.543
_exptl_absorpt_correction_type multi-scan
_exptl_absorpt_process_details 'Sortav (Blessing, 1995)'
_exptl_crystal_colour colourless
_exptl_crystal_density_diffrn 1.493
_exptl_crystal_density_method 'not measured'
_exptl_crystal_description needle
_exptl_crystal_F_000 3696
_exptl_crystal_size_max 0.35
_exptl_crystal_size_mid 0.08
_exptl_crystal_size_min 0.08
_refine_diff_density_max 3.231
_refine_diff_density_min -1.907
_refine_diff_density_rms 0.227
_refine_ls_extinction_coef 0.00016(7)
_refine_ls_extinction_expression Fc^*^=kFc[1+0.001xFc^2^\l^3^/sin(2\q)]^-1/4^
_refine_ls_extinction_method SHELXL
_refine_ls_goodness_of_fit_ref 1.144
_refine_ls_hydrogen_treatment mixed
_refine_ls_matrix_type full
_refine_ls_number_parameters 472
_refine_ls_number_reflns 7480
_refine_ls_number_restraints 6
_refine_ls_restrained_S_all 1.145
_refine_ls_R_factor_all 0.1175
_refine_ls_R_factor_gt 0.0873
_refine_ls_shift/su_max 0.001
_refine_ls_shift/su_mean 0.000
_refine_ls_structure_factor_coef Fsqd
_refine_ls_weighting_details 'calc w=1/[\s^2^(Fo^2^)+(0.0634P)^2^+299.9397P] where P=(Fo^2^+2Fc^2^)/3'
_refine_ls_weighting_scheme calc
_refine_ls_wR_factor_gt 0.1940
_refine_ls_wR_factor_ref 0.2057
_reflns_number_gt 5535
_reflns_number_total 7480
_reflns_threshold_expression >2sigma(I)
_cod_data_source_file b309061b.txt
_cod_data_source_block compound_3
_cod_original_sg_symbol_H-M C2/c
_cod_database_code 7013489

loop_
_symmetry_equiv_pos_as_xyz
'x, y, z'
'-x, y, -z+1/2'
'x+1/2, y+1/2, z'
'-x+1/2, y+1/2, -z+1/2'
'-x, -y, -z'
'x, -y, z-1/2'
'-x+1/2, -y+1/2, -z'
'x+1/2, -y+1/2, z-1/2'

loop_
_atom_site_label
_atom_site_type_symbol
_atom_site_fract_x
_atom_site_fract_y
_atom_site_fract_z
_atom_site_U_iso_or_equiv
_atom_site_adp_type
_atom_site_occupancy
_atom_site_symmetry_multiplicity
_atom_site_calc_flag
_atom_site_refinement_flags
_atom_site_disorder_assembly
_atom_site_disorder_group
Pt1 Pt 0.30789(2) 0.125971(19) 0.68956(4) 0.0242(2) Uani 1 1 d . . .
P1 P 0.32976(15) 0.17646(13) 0.5619(3) 0.0293(8) Uani 1 1 d . . .
P2 P 0.21100(14) 0.12694(13) 0.6206(3) 0.0287(8) Uani 1 1 d . . .
P3 P 0.32588(14) 0.08119(13) 0.8436(3) 0.0248(7) Uani 1 1 d . . .
O1 O 0.0000 0.1202(12) 0.7500 0.128(10) Uiso 1 2 d S . .
C1 C 0.3823(6) 0.1578(5) 0.6645(11) 0.029(3) Uani 1 1 d . . .
C2 C 0.4441(6) 0.1577(5) 0.7055(9) 0.023(3) Uani 1 1 d . . .
C3 C 0.4788(5) 0.1855(4) 0.6402(9) 0.020(3) Uani 1 1 d . . .
C4 C 0.5390(5) 0.1846(5) 0.6889(10) 0.024(3) Uani 1 1 d . . .
C5 C 0.5750(5) 0.2106(5) 0.6431(11) 0.030(3) Uani 1 1 d . . .
H5 H 0.6147 0.2107 0.6758 0.036 Uiso 1 1 calc R . .
C6 C 0.5548(6) 0.2367(6) 0.5498(11) 0.034(3) Uani 1 1 d . . .
H6 H 0.5805 0.2540 0.5188 0.041 Uiso 1 1 calc R . .
C7 C 0.4963(6) 0.2375(6) 0.5016(12) 0.036(3) Uani 1 1 d . . .
H7 H 0.4819 0.2559 0.4388 0.043 Uiso 1 1 calc R . .
C8 C 0.4589(6) 0.2102(6) 0.5482(11) 0.036(3) Uani 1 1 d . . .
H8 H 0.4194 0.2093 0.5145 0.043 Uiso 1 1 calc R . .
C9 C 0.4710(6) 0.1042(5) 0.7252(9) 0.023(3) Uani 1 1 d . . .
C10 C 0.4427(6) 0.0594(4) 0.6957(10) 0.024(3) Uani 1 1 d . . .
H10 H 0.4038 0.0593 0.6577 0.029 Uiso 1 1 calc R . .
C11 C 0.4721(6) 0.0148(5) 0.7227(11) 0.029(3) Uani 1 1 d . . .
H11 H 0.4532 -0.0165 0.7030 0.035 Uiso 1 1 calc R . .
C12 C 0.1918(6) 0.1446(5) 0.4815(11) 0.031(3) Uani 1 1 d . . .
C13 C 0.2157(6) 0.1156(6) 0.4147(11) 0.037(4) Uani 1 1 d . . .
H13 H 0.2409 0.0884 0.4412 0.044 Uiso 1 1 calc R . .
C14 C 0.2015(7) 0.1277(7) 0.3073(13) 0.049(4) Uani 1 1 d . . .
H14 H 0.2174 0.1087 0.2610 0.059 Uiso 1 1 calc R . .
C15 C 0.1651(8) 0.1666(7) 0.2699(13) 0.052(5) Uani 1 1 d . . .
H15 H 0.1551 0.1736 0.1973 0.063 Uiso 1 1 calc R . .
C16 C 0.1430(8) 0.1952(7) 0.3333(14) 0.053(5) Uani 1 1 d . . .
H16 H 0.1185 0.2226 0.3054 0.064 Uiso 1 1 calc R . .
C17 C 0.1560(7) 0.1846(6) 0.4412(11) 0.039(4) Uani 1 1 d . . .
H17 H 0.1402 0.2048 0.4860 0.047 Uiso 1 1 calc R . .
C18 C 0.1636(6) 0.0739(5) 0.6205(13) 0.034(4) Uani 1 1 d . . .
C19 C 0.1164(7) 0.0649(6) 0.5325(15) 0.049(4) Uani 1 1 d . . .
H19 H 0.1098 0.0867 0.4736 0.059 Uiso 1 1 calc R . .
C20 C 0.0791(7) 0.0232(7) 0.5328(17) 0.062(5) Uani 1 1 d . . .
H20 H 0.0470 0.0180 0.4752 0.074 Uiso 1 1 calc R . .
C21 C 0.0893(7) -0.0087(6) 0.6144(15) 0.047(4) Uani 1 1 d . . .
H21 H 0.0652 -0.0370 0.6136 0.057 Uiso 1 1 calc R . .
C22 C 0.1354(7) -0.0002(6) 0.7000(12) 0.043(4) Uani 1 1 d . . .
H22 H 0.1413 -0.0218 0.7591 0.052 Uiso 1 1 calc R . .
C23 C 0.1718(7) 0.0386(5) 0.6998(12) 0.038(4) Uani 1 1 d . . .
H23 H 0.2046 0.0417 0.7568 0.045 Uiso 1 1 calc R . .
C24 C 0.1829(6) 0.1772(5) 0.6831(10) 0.027(3) Uani 1 1 d U . .
C25 C 0.2082(6) 0.2229(5) 0.7012(12) 0.038(4) Uani 1 1 d . . .
H25 H 0.2419 0.2283 0.6792 0.045 Uiso 1 1 calc R . .
C26 C 0.1879(8) 0.2628(6) 0.7501(15) 0.054(5) Uani 1 1 d . . .
H26 H 0.2082 0.2938 0.7644 0.064 Uiso 1 1 calc R . .
C27 C 0.1374(8) 0.2558(7) 0.7771(16) 0.058(5) Uani 1 1 d . . .
H27 H 0.1228 0.2826 0.8102 0.070 Uiso 1 1 calc R . .
C28 C 0.1085(7) 0.2126(7) 0.7582(13) 0.047(4) Uani 1 1 d . . .
H28 H 0.0745 0.2087 0.7801 0.057 Uiso 1 1 calc R . .
C29 C 0.1279(7) 0.1721(6) 0.7055(13) 0.043(4) Uani 1 1 d . . .
H29 H 0.1054 0.1426 0.6855 0.051 Uiso 1 1 calc R . .
C30 C 0.2701(5) 0.0891(5) 0.9122(9) 0.027(3) Uani 1 1 d . . .
C31 C 0.2453(7) 0.0496(7) 0.9533(12) 0.045(4) Uani 1 1 d . . .
H31 H 0.2587 0.0163 0.9472 0.054 Uiso 1 1 calc R . .
C32 C 0.2020(7) 0.0563(8) 1.0030(13) 0.053(5) Uani 1 1 d . . .
H32 H 0.1844 0.0284 1.0274 0.063 Uiso 1 1 calc R . .
C33 C 0.1860(7) 0.1052(8) 1.0148(12) 0.050(4) Uani 1 1 d . . .
H33 H 0.1583 0.1108 1.0525 0.060 Uiso 1 1 calc R . .
C34 C 0.2083(9) 0.1477(7) 0.9744(14) 0.057(5) Uani 1 1 d . . .
H34 H 0.1943 0.1808 0.9802 0.068 Uiso 1 1 calc R . .
C35 C 0.2519(7) 0.1387(7) 0.9256(12) 0.043(4) Uani 1 1 d . . .
H35 H 0.2695 0.1665 0.9011 0.052 Uiso 1 1 calc R . .
C36 C 0.3905(6) 0.0921(5) 0.9486(10) 0.029(3) Uani 1 1 d . . .
C37 C 0.3928(6) 0.1248(6) 1.0323(11) 0.040(4) Uani 1 1 d . . .
H37 H 0.3591 0.1412 1.0386 0.048 Uiso 1 1 calc R . .
C38 C 0.4428(7) 0.1334(6) 1.1049(14) 0.044(4) Uani 1 1 d . . .
H38 H 0.4435 0.1575 1.1585 0.053 Uiso 1 1 calc R . .
C39 C 0.4923(6) 0.1086(6) 1.1034(12) 0.036(3) Uani 1 1 d . . .
H39 H 0.5267 0.1145 1.1555 0.043 Uiso 1 1 calc R . .
C40 C 0.4901(7) 0.0739(6) 1.0217(12) 0.044(4) Uani 1 1 d . . .
H40 H 0.5230 0.0552 1.0192 0.053 Uiso 1 1 calc R . .
C41 C 0.4405(6) 0.0673(6) 0.9462(11) 0.031(3) Uani 1 1 d . . .
H41 H 0.4402 0.0449 0.8901 0.038 Uiso 1 1 calc R . .
C42 C 0.3309(6) 0.0130(5) 0.8282(11) 0.030(3) Uani 1 1 d . . .
C43 C 0.3519(6) -0.0193(5) 0.9156(11) 0.035(3) Uani 1 1 d . . .
H43 H 0.3615 -0.0060 0.9845 0.042 Uiso 1 1 calc R . .
C44 C 0.3580(6) -0.0709(5) 0.8983(12) 0.038(4) Uani 1 1 d . . .
H44 H 0.3712 -0.0925 0.9568 0.046 Uiso 1 1 calc R . .
C45 C 0.3459(6) -0.0914(6) 0.8010(11) 0.036(3) Uani 1 1 d . . .
H45 H 0.3515 -0.1265 0.7915 0.043 Uiso 1 1 calc R . .
C46 C 0.3252(6) -0.0600(5) 0.7160(13) 0.038(4) Uani 1 1 d . . .
H46 H 0.3157 -0.0736 0.6474 0.046 Uiso 1 1 calc R . .
C47 C 0.3183(6) -0.0085(6) 0.7309(12) 0.035(3) Uani 1 1 d . . .
H47 H 0.3042 0.0124 0.6717 0.042 Uiso 1 1 calc R . .
C48 C 0.0253(10) 0.1271(8) 0.9191(18) 0.075(6) Uiso 1 1 d . . .
H48A H 0.0416 0.1093 0.9848 0.113 Uiso 1 1 calc R . .
H48B H -0.0123 0.1404 0.9194 0.113 Uiso 1 1 calc R . .
H48C H 0.0503 0.1551 0.9116 0.113 Uiso 1 1 calc R . .
C49 C -0.0198(11) 0.0937(10) 0.6639(19) 0.089(7) Uiso 1 1 d . . .
H49A H -0.0572 0.0787 0.6632 0.107 Uiso 1 1 calc R . .
H49B H 0.0069 0.0660 0.6592 0.107 Uiso 1 1 calc R . .

loop_
_atom_site_aniso_label
_atom_site_aniso_U_11
_atom_site_aniso_U_22
_atom_site_aniso_U_33
_atom_site_aniso_U_23
_atom_site_aniso_U_13
_atom_site_aniso_U_12
Pt1 0.0255(3) 0.0247(3) 0.0201(3) 0.0003(2) 0.00188(18) 0.0031(2)
P1 0.0335(19) 0.0285(18) 0.0221(18) 0.0077(15) 0.0000(15) -0.0005(15)
P2 0.0266(16) 0.0258(17) 0.0319(19) 0.0014(16) 0.0043(14) 0.0012(16)
P3 0.0235(17) 0.0309(18) 0.0186(17) -0.0004(14) 0.0030(14) 0.0022(14)
C1 0.038(8) 0.017(6) 0.033(8) 0.021(6) 0.010(6) 0.015(6)
C2 0.036(7) 0.021(6) 0.012(6) 0.005(5) 0.005(5) -0.008(6)
C3 0.030(7) 0.019(6) 0.011(6) -0.002(5) 0.005(5) -0.003(5)
C4 0.028(7) 0.019(6) 0.025(7) 0.003(5) 0.007(5) 0.000(5)
C5 0.018(6) 0.031(7) 0.032(8) 0.000(6) -0.008(6) -0.002(6)
C6 0.032(7) 0.042(8) 0.029(8) 0.008(7) 0.009(6) 0.001(7)
C7 0.036(8) 0.033(7) 0.036(9) 0.013(6) 0.003(7) -0.001(6)
C8 0.037(8) 0.043(8) 0.025(8) 0.003(7) 0.003(6) 0.000(7)
C9 0.034(7) 0.024(6) 0.011(6) 0.001(5) 0.007(5) 0.009(6)
C10 0.034(7) 0.014(6) 0.023(7) 0.000(5) 0.007(6) -0.006(5)
C11 0.035(7) 0.027(7) 0.031(8) 0.001(6) 0.017(6) 0.002(6)
C12 0.029(7) 0.026(7) 0.032(8) 0.004(6) -0.006(6) 0.002(6)
C13 0.038(8) 0.043(9) 0.022(7) -0.014(6) -0.004(6) 0.004(7)
C14 0.049(10) 0.054(10) 0.041(9) -0.010(9) 0.008(8) -0.008(9)
C15 0.067(12) 0.050(10) 0.029(9) 0.001(8) -0.006(8) -0.011(9)
C16 0.059(11) 0.048(10) 0.044(11) 0.003(8) -0.002(9) 0.002(9)
C17 0.048(9) 0.040(8) 0.024(8) 0.011(7) -0.001(7) 0.010(7)
C18 0.025(7) 0.023(7) 0.059(10) 0.013(7) 0.018(7) 0.012(6)
C19 0.035(8) 0.039(9) 0.066(12) 0.010(8) -0.002(8) 0.004(7)
C20 0.030(9) 0.064(12) 0.082(15) -0.015(11) -0.002(9) -0.023(9)
C21 0.042(9) 0.021(7) 0.077(13) -0.003(8) 0.012(9) -0.009(7)
C22 0.050(10) 0.045(9) 0.033(9) 0.010(7) 0.006(7) -0.003(8)
C23 0.039(8) 0.033(8) 0.037(9) 0.009(7) 0.004(7) -0.007(7)
C24 0.037(5) 0.026(5) 0.013(4) -0.002(4) 0.000(4) -0.006(4)
C25 0.033(8) 0.027(7) 0.050(10) -0.010(7) 0.004(7) 0.000(6)
C26 0.066(12) 0.028(8) 0.074(13) -0.011(8) 0.032(10) 0.002(8)
C27 0.055(11) 0.043(10) 0.076(14) -0.001(9) 0.016(10) 0.023(9)
C28 0.034(8) 0.064(11) 0.049(10) 0.008(9) 0.019(8) 0.017(8)
C29 0.037(8) 0.038(9) 0.052(10) -0.013(8) 0.010(7) 0.005(7)
C30 0.025(7) 0.043(8) 0.011(6) -0.008(6) 0.003(5) 0.001(6)
C31 0.047(9) 0.058(10) 0.031(9) 0.001(8) 0.014(7) -0.004(8)
C32 0.041(9) 0.090(14) 0.031(9) 0.000(9) 0.017(7) -0.014(10)
C33 0.039(9) 0.086(14) 0.022(8) 0.002(9) 0.003(7) 0.008(9)
C34 0.077(13) 0.052(10) 0.043(10) -0.019(9) 0.021(9) 0.018(10)
C35 0.040(8) 0.061(11) 0.027(8) 0.004(7) 0.005(7) 0.006(8)
C36 0.027(7) 0.039(8) 0.018(7) 0.006(6) 0.003(5) 0.002(6)
C37 0.043(8) 0.044(9) 0.028(8) -0.003(7) 0.000(6) 0.009(8)
C38 0.047(9) 0.030(8) 0.054(10) -0.009(7) 0.012(8) -0.004(7)
C39 0.029(7) 0.043(8) 0.036(8) -0.010(7) 0.008(6) -0.013(6)
C40 0.039(9) 0.056(10) 0.038(9) 0.009(8) 0.012(7) -0.002(8)
C41 0.035(8) 0.043(8) 0.020(7) -0.010(6) 0.016(6) -0.008(7)
C42 0.022(7) 0.037(8) 0.033(8) 0.000(6) 0.008(6) -0.004(6)
C43 0.043(8) 0.038(8) 0.016(7) 0.012(6) -0.007(6) 0.002(7)
C44 0.041(8) 0.030(8) 0.041(9) 0.012(7) 0.004(7) 0.009(7)
C45 0.031(8) 0.034(8) 0.036(9) 0.001(7) -0.003(6) 0.000(6)
C46 0.034(8) 0.032(8) 0.044(9) -0.008(7) 0.003(7) -0.002(6)
C47 0.031(8) 0.041(8) 0.030(8) 0.007(7) 0.003(6) 0.003(6)

loop_
_atom_type_symbol
_atom_type_description
_atom_type_scat_dispersion_real
_atom_type_scat_dispersion_imag
_atom_type_scat_source
C C 0.0033 0.0016 'International Tables Vol C Tables 4.2.6.8 and 6.1.1.4'
H H 0.0000 0.0000 'International Tables Vol C Tables 4.2.6.8 and 6.1.1.4'
P P 0.1023 0.0942 'International Tables Vol C Tables 4.2.6.8 and 6.1.1.4'
Pt Pt -1.7033 8.3905 'International Tables Vol C Tables 4.2.6.8 and 6.1.1.4'
O O 0.0106 0.0060 'International Tables Vol C Tables 4.2.6.8 and 6.1.1.4'

loop_
_geom_angle_atom_site_label_1
_geom_angle_atom_site_label_2
_geom_angle_atom_site_label_3
_geom_angle
_geom_angle_site_symmetry_1
_geom_angle_site_symmetry_3
_geom_angle_publ_flag
C1 Pt1 P2 140.4(3) . . ?
C1 Pt1 P3 111.9(3) . . ?
P2 Pt1 P3 107.36(13) . . ?
C1 Pt1 P1 44.3(3) . . ?
P2 Pt1 P1 96.24(13) . . ?
P3 Pt1 P1 156.21(12) . . ?
C1 P1 Pt1 60.7(5) . . ?
C24 P2 C18 104.7(6) . . ?
C24 P2 C12 104.4(6) . . ?
C18 P2 C12 101.4(7) . . ?
C24 P2 Pt1 107.4(4) . . ?
C18 P2 Pt1 125.3(4) . . ?
C12 P2 Pt1 111.6(5) . . ?
C42 P3 C30 104.4(6) . . ?
C42 P3 C36 99.9(6) . . ?
C30 P3 C36 101.9(6) . . ?
C42 P3 Pt1 114.3(5) . . ?
C30 P3 Pt1 112.8(4) . . ?
C36 P3 Pt1 121.4(5) . . ?
C49 O1 C49 116(3) 2_556 . ?
C2 C1 P1 142.6(10) . . ?
C2 C1 Pt1 142.0(9) . . ?
P1 C1 Pt1 75.0(5) . . ?
C1 C2 C4 110.3(11) . 2_656 ?
C1 C2 C3 116.8(10) . . ?
C4 C2 C3 103.7(10) 2_656 . ?
C1 C2 C9 114.4(10) . . ?
C4 C2 C9 105.5(9) 2_656 . ?
C3 C2 C9 105.1(10) . . ?
C8 C3 C4 119.7(12) . . ?
C8 C3 C2 128.0(12) . . ?
C4 C3 C2 112.3(10) . . ?
C5 C4 C3 119.0(11) . . ?
C5 C4 C2 125.9(12) . 2_656 ?
C3 C4 C2 114.9(11) . 2_656 ?
C4 C5 C6 121.5(12) . . ?
C5 C6 C7 119.8(13) . . ?
C6 C7 C8 118.9(13) . . ?
C3 C8 C7 121.1(13) . . ?
C10 C9 C9 120.4(8) . 2_656 ?
C10 C9 C2 125.3(11) . . ?
C9 C9 C2 114.3(6) 2_656 . ?
C9 C10 C11 118.4(12) . . ?
C11 C11 C10 121.1(8) 2_656 . ?
C17 C12 C13 119.6(14) . . ?
C17 C12 P2 123.3(12) . . ?
C13 C12 P2 117.1(10) . . ?
C12 C13 C14 118.6(14) . . ?
C15 C14 C13 120.2(16) . . ?
C16 C15 C14 121.6(16) . . ?
C15 C16 C17 120.3(16) . . ?
C12 C17 C16 119.6(16) . . ?
C23 C18 C19 115.9(13) . . ?
C23 C18 P2 123.6(12) . . ?
C19 C18 P2 120.4(12) . . ?
C20 C19 C18 120.2(16) . . ?
C21 C20 C19 120.0(16) . . ?
C20 C21 C22 120.0(14) . . ?
C23 C22 C21 120.5(15) . . ?
C22 C23 C18 123.1(14) . . ?
C25 C24 C29 116.6(13) . . ?
C25 C24 P2 122.4(11) . . ?
C29 C24 P2 120.6(10) . . ?
C24 C25 C26 124.1(15) . . ?
C27 C26 C25 117.9(16) . . ?
C28 C27 C26 122.0(17) . . ?
C27 C28 C29 120.7(16) . . ?
C28 C29 C24 118.3(14) . . ?
C31 C30 C35 117.9(14) . . ?
C31 C30 P3 124.3(11) . . ?
C35 C30 P3 117.8(11) . . ?
C30 C31 C32 123.5(17) . . ?
C33 C32 C31 116.4(17) . . ?
C32 C33 C34 124.0(16) . . ?
C35 C34 C33 117.0(16) . . ?
C34 C35 C30 121.1(16) . . ?
C41 C36 C37 117.1(12) . . ?
C41 C36 P3 119.5(10) . . ?
C37 C36 P3 123.4(11) . . ?
C38 C37 C36 120.7(14) . . ?
C37 C38 C39 122.3(15) . . ?
C38 C39 C40 117.5(14) . . ?
C41 C40 C39 119.9(15) . . ?
C40 C41 C36 122.3(14) . . ?
C47 C42 C43 117.7(13) . . ?
C47 C42 P3 120.7(11) . . ?
C43 C42 P3 121.4(11) . . ?
C44 C43 C42 118.8(13) . . ?
C45 C44 C43 122.6(14) . . ?
C44 C45 C46 118.5(14) . . ?
C45 C46 C47 120.1(14) . . ?
C42 C47 C46 122.3(14) . . ?
O1 C49 C48 107(2) . 2_556 ?

loop_
_geom_bond_atom_site_label_1
_geom_bond_atom_site_label_2
_geom_bond_distance
_geom_bond_site_symmetry_2
_geom_bond_publ_flag
Pt1 C1 2.098(14) . ?
Pt1 P2 2.297(3) . ?
Pt1 P3 2.304(3) . ?
Pt1 P1 2.323(4) . ?
P1 C1 1.681(13) . ?
P2 C24 1.791(14) . ?
P2 C18 1.815(14) . ?
P2 C12 1.843(14) . ?
P3 C42 1.822(14) . ?
P3 C30 1.832(13) . ?
P3 C36 1.833(13) . ?
O1 C49 1.32(3) 2_556 ?
O1 C49 1.32(3) . ?
C1 C2 1.462(19) . ?
C2 C4 1.529(17) 2_656 ?
C2 C3 1.543(17) . ?
C2 C9 1.550(17) . ?
C3 C8 1.357(18) . ?
C3 C4 1.439(18) . ?
C4 C5 1.375(19) . ?
C4 C2 1.529(17) 2_656 ?
C5 C6 1.391(19) . ?
C6 C7 1.40(2) . ?
C7 C8 1.42(2) . ?
C9 C10 1.374(18) . ?
C9 C9 1.39(3) 2_656 ?
C10 C11 1.378(18) . ?
C11 C11 1.36(3) 2_656 ?
C12 C17 1.387(19) . ?
C12 C13 1.41(2) . ?
C13 C14 1.41(2) . ?
C14 C15 1.36(2) . ?
C15 C16 1.34(3) . ?
C16 C17 1.41(2) . ?
C18 C23 1.38(2) . ?
C18 C19 1.43(2) . ?
C19 C20 1.43(2) . ?
C20 C21 1.34(3) . ?
C21 C22 1.39(2) . ?
C22 C23 1.36(2) . ?
C24 C25 1.349(19) . ?
C24 C29 1.45(2) . ?
C25 C26 1.39(2) . ?
C26 C27 1.38(3) . ?
C27 C28 1.33(2) . ?
C28 C29 1.42(2) . ?
C30 C31 1.38(2) . ?
C30 C35 1.41(2) . ?
C31 C32 1.39(2) . ?
C32 C33 1.37(3) . ?
C33 C34 1.41(3) . ?
C34 C35 1.40(2) . ?
C36 C41 1.389(19) . ?
C36 C37 1.40(2) . ?
C37 C38 1.36(2) . ?
C38 C39 1.38(2) . ?
C39 C40 1.41(2) . ?
C40 C41 1.36(2) . ?
C42 C47 1.37(2) . ?
C42 C43 1.423(19) . ?
C43 C44 1.40(2) . ?
C44 C45 1.36(2) . ?
C45 C46 1.39(2) . ?
C46 C47 1.39(2) . ?
C48 C49 1.39(3) 2_556 ?
C49 C48 1.39(3) 2_556 ?
